data_4344239
loop_
_publ_author_name
'Araya, M. A.'
'Cotton, F. A.'
'Daniels, M. N.'
'Falvello, L. R.'
'Murillo, C. A.'

_publ_section_title
;
 Solid solitions of a Jahn-Teller compound in an undistorted host. 3. The
 chromium/zinc Tutton salt system
;
_journal_issue 22
_journal_name_full 'Inorganic Chemistry'
_journal_page_first 4853
_journal_page_last 4860
_journal_paper_doi 10.1021/ic00074a033
_journal_volume 32
_journal_year 1993
_chemical_formula_sum 'Cr H20 N2 O14 S2'
_chemical_name_systematic '(N H4)2 (Cr (H2 O)6) (S O4)2'
_space_group_IT_number 14
_symmetry_space_group_name_Hall '-P 2ybc'
_symmetry_space_group_name_H-M 'P 1 21/c 1'
_cell_angle_alpha 90
_cell_angle_beta 106.66
_cell_angle_gamma 90
_cell_formula_units_Z 2
_cell_length_a 6.2
_cell_length_b 12.703
_cell_length_c 9.431
_cell_volume 711.593
_citation_journal_id_ASTM INOCAJ
_cod_data_source_file Araya_INOCAJ_1993_1225.cif
_cod_data_source_block H20Cr1N2O14S2
_cod_original_cell_volume 711.5928
_cod_original_formula_sum 'H20 Cr1 N2 O14 S2'
_cod_database_code 4344239

loop_
_symmetry_equiv_pos_as_xyz
x,y,z
-x,y+1/2,-z+1/2
-x,-y,-z
x,-y-1/2,z-1/2

loop_
_atom_site_label
_atom_site_type_symbol
_atom_site_fract_x
_atom_site_fract_y
_atom_site_fract_z
_atom_site_occupancy
_atom_site_U_iso_or_equiv
_atom_site_attached_hydrogens
O7 O-2 -0.0361 0.3262 -0.1207 1 0.0 0
O4 O-2 -0.4012 0.2657 -0.1094 1 0.0 0
O1 O-2 0.1715 0.1069 0.1673 1 0.0 2
N1 N-3 0.3658 0.3571 0.1269 1 0.0 4
O2 O-2 0.0411 0.1167 -0.1802 1 0.0 2
O6 O-2 -0.371 0.4292 -0.228 1 0.0 0
O5 O-2 -0.2285 0.4145 0.0349 1 0.0 0
O3 O-2 0.2966 -0.0714 0.0001 1 0.0 2
S1 S+6 -0.2567 0.3686 -0.1045 1 0.0 0
Cr1 Cr+2 0 0 0 1 0.0 0
